data_7048401
loop_
_publ_author_name
'Slater-Parry, Mari E'
'Durrant, James P.'
'Howells, Joshua M.'
'Pitak, Mateusz B.'
'Horton, Peter N.'
'Klooster, Wim T.'
'Coles, Simon J.'
'O'Connor, Helen M'
'Brechin, Euan K.'
'Barra, Anne-Laure'
'Jones, Leigh F.'

_publ_section_title
;
 Crowding out: ligand modifications and their structure directing effects
 on brucite-like {M<sub>x</sub>(\m<sub>3</sub>-OH)<sub>y</sub>} (M =
 Co(ii), Ni(ii)) core growth within polymetallic cages.
;
_journal_issue 4
_journal_name_full 'Dalton transactions (Cambridge, England : 2003)'
_journal_page_first 1477
_journal_page_last 1488
_journal_paper_doi 10.1039/c8dt04229b
_journal_volume 48
_journal_year 2019
_chemical_formula_moiety 'C60 H62 Br4 N6 Ni4 O16), C2 H3 N'
_chemical_formula_sum 'C62 H65 Br4 N7 Ni4 O16'
_chemical_formula_weight 1718.69
_chemical_name_common '[Ni4-Br]'
_chemical_properties_physical Moisture-sensitive
_space_group_crystal_system triclinic
_space_group_IT_number 2
_space_group_name_Hall '-P 1'
_space_group_name_H-M_alt 'P -1'
_symmetry_space_group_name_Hall '-P 1'
_symmetry_space_group_name_H-M 'P -1'
_atom_sites_solution_hydrogens mixed
_audit_creation_method SHELXL-2018/3
_audit_update_record
;
2018-12-12 deposited with the CCDC.
2018-12-20 downloaded from the CCDC.
;
_cell_angle_alpha 105.986(2)
_cell_angle_beta 90.324(3)
_cell_angle_gamma 105.805(3)
_cell_formula_units_Z 2
_cell_length_a 11.1808(5)
_cell_length_b 15.8405(5)
_cell_length_c 20.5877(5)
_cell_measurement_reflns_used 17423
_cell_measurement_temperature 100.0(2)
_cell_measurement_theta_max 27.4570
_cell_measurement_theta_min 2.1820
_cell_volume 3359.9(2)
_computing_cell_refinement 'CrysAlisPro 1.171.38.41 (Rigaku OD, 2015)'
_computing_data_collection 'CrystalClear-SM Expert 2.1 b31 (Rigaku, 2014)'
_computing_data_reduction 'CrysAlisPro 1.171.38.41 (Rigaku OD, 2015)'
_computing_molecular_graphics 'Olex2 (Dolomanov et al., 2009)'
_computing_publication_material 'Olex2 (Dolomanov et al., 2009)'
_computing_structure_refinement 'SHELXL-2018/3 (Sheldrick, 2018)'
_computing_structure_solution 'SHELXT 2014/5 (Sheldrick, 2014)'
_diffrn_ambient_temperature 100.0(2)
_diffrn_measured_fraction_theta_full 1.000
_diffrn_measured_fraction_theta_max 1.000
_diffrn_measurement_device_type 'Rigaku AFC12 (Right)'
_diffrn_measurement_method 'profile data from \w-scans'
_diffrn_radiation_type MoK\a
_diffrn_radiation_wavelength 0.71073
_diffrn_reflns_av_R_equivalents 0.0522
_diffrn_reflns_av_unetI/netI 0.0475
_diffrn_reflns_Laue_measured_fraction_full 1.000
_diffrn_reflns_Laue_measured_fraction_max 1.000
_diffrn_reflns_limit_h_max 13
_diffrn_reflns_limit_h_min -13
_diffrn_reflns_limit_k_max 18
_diffrn_reflns_limit_k_min -19
_diffrn_reflns_limit_l_max 24
_diffrn_reflns_limit_l_min -24
_diffrn_reflns_number 35525
_diffrn_reflns_point_group_measured_fraction_full 1.000
_diffrn_reflns_point_group_measured_fraction_max 1.000
_diffrn_reflns_theta_full 25.242
_diffrn_reflns_theta_max 25.350
_diffrn_reflns_theta_min 1.900
_diffrn_source 'Rotating Anode'
_exptl_absorpt_coefficient_mu 3.553
_exptl_absorpt_correction_T_max 1.00000
_exptl_absorpt_correction_T_min 0.63645
_exptl_absorpt_correction_type multi-scan
_exptl_crystal_colour Green
_exptl_crystal_density_diffrn 1.699
_exptl_crystal_description Parallelepiped
_exptl_crystal_F_000 1732
_exptl_crystal_preparation 'Magnetic properties'
_exptl_crystal_recrystallization_method 'Re-crystallisation from solvent: methanol'
_exptl_crystal_size_max 0.16
_exptl_crystal_size_mid 0.15
_exptl_crystal_size_min 0.04
_refine_diff_density_max 2.247
_refine_diff_density_min -1.360
_refine_diff_density_rms 0.236
_refine_ls_extinction_method none
_refine_ls_goodness_of_fit_ref 1.044
_refine_ls_hydrogen_treatment mixed
_refine_ls_matrix_type full
_refine_ls_number_parameters 851
_refine_ls_number_reflns 12305
_refine_ls_number_restraints 36
_refine_ls_restrained_S_all 1.043
_refine_ls_R_factor_all 0.0741
_refine_ls_R_factor_gt 0.0580
_refine_ls_shift/su_max 0.001
_refine_ls_shift/su_mean 0.000
_refine_ls_structure_factor_coef Fsqd
_refine_ls_weighting_details 'w=1/[\s^2^(Fo^2^)+(0.1221P)^2^+4.8871P] where P=(Fo^2^+2Fc^2^)/3'
_refine_ls_weighting_scheme calc
_refine_ls_wR_factor_gt 0.1597
_refine_ls_wR_factor_ref 0.1773
_reflns_Friedel_coverage 0.000
_reflns_number_gt 9906
_reflns_number_total 12305
_reflns_threshold_expression 'I > 2\s(I)'
_cod_data_source_file c8dt04229b2.cif
_cod_data_source_block ni4-br-
_cod_depositor_comments 'Adding full bibliography for 7048397--7048403.cif.'
_cod_database_code 7048401
_shelx_shelxl_version_number 2018/3
_shelx_space_group_comment
;
The symmetry employed for this shelxl refinement is uniquely defined
by the following loop, which should always be used as a source of
symmetry information in preference to the above space-group names.
They are only intended as comments.
;
_shelx_estimated_absorpt_t_min 0.600
_shelx_estimated_absorpt_t_max 0.871

loop_
_space_group_symop_operation_xyz
'x, y, z'
'-x, -y, -z'

loop_
_atom_site_label
_atom_site_type_symbol
_atom_site_fract_x
_atom_site_fract_y
_atom_site_fract_z
_atom_site_U_iso_or_equiv
_atom_site_adp_type
_atom_site_occupancy
_atom_site_site_symmetry_order
_atom_site_calc_flag
_atom_site_refinement_flags_posn
_atom_site_refinement_flags_adp
Br1 Br 1.09588(6) 0.86651(4) -0.04204(3) 0.03167(17) Uani 1 1 d . .
Ni1 Ni 0.42134(7) 0.64160(4) -0.01633(3) 0.01505(17) Uani 1 1 d . .
O1 O 0.7892(4) 0.6419(2) 0.07330(17) 0.0192(8) Uani 1 1 d . .
N1 N 0.4874(5) 0.7479(3) -0.0608(2) 0.0177(10) Uani 1 1 d . .
H1 H 0.422307 0.736113 -0.098309 0.021 Uiso 1 1 calc R U
C1 C 0.8936(6) 0.6192(4) 0.0983(3) 0.0298(14) Uani 1 1 d . .
H1A H 0.940270 0.670428 0.136465 0.045 Uiso 1 1 calc R U
H1B H 0.948487 0.607553 0.062000 0.045 Uiso 1 1 calc R U
H1C H 0.863118 0.564309 0.113525 0.045 Uiso 1 1 calc R U
Br2 Br 0.61713(6) 0.48557(4) 0.40038(3) 0.02728(17) Uani 1 1 d . .
Ni2 Ni 0.58403(7) 0.56346(4) 0.06325(3) 0.01525(17) Uani 1 1 d . .
O2 O 0.5953(4) 0.6566(2) 0.01462(17) 0.0186(8) Uani 1 1 d . .
N2 N 0.5442(4) 0.6425(3) 0.1544(2) 0.0164(9) Uani 1 1 d . .
H2 H 0.486485 0.674782 0.141655 0.020 Uiso 1 1 calc R U
C2 C 0.8140(6) 0.6991(3) 0.0311(2) 0.0191(12) Uani 1 1 d . .
Br3 Br 0.60767(6) 0.87644(4) 0.68513(3) 0.03393(18) Uani 1 1 d . .
Ni3 Ni -0.07482(7) 0.64389(4) 0.57629(3) 0.01546(17) Uani 1 1 d . .
O3 O 0.7344(4) 0.3766(2) 0.14863(17) 0.0221(9) Uani 1 1 d . .
N3 N 0.2740(5) 0.7099(3) 0.0590(2) 0.0200(10) Uani 1 1 d . .
C3 C 0.9308(6) 0.7458(3) 0.0196(3) 0.0203(12) Uani 1 1 d . .
H3 H 1.004131 0.743668 0.041832 0.024 Uiso 1 1 calc R U
Br4 Br 0.12511(6) 0.49559(4) 0.09653(2) 0.02448(16) Uani 1 1 d . .
Ni4 Ni 0.08219(7) 0.56214(4) 0.46337(3) 0.01535(17) Uani 1 1 d . .
O4 O 0.5974(4) 0.4643(2) 0.10437(16) 0.0182(8) Uani 1 1 d . .
C4 C 0.9359(6) 0.7967(3) -0.0267(3) 0.0218(12) Uani 1 1 d . .
O5 O 0.5995(4) 0.4687(2) -0.02278(17) 0.0156(8) Uani 1 1 d . .
C5 C 0.8313(6) 0.7976(3) -0.0616(3) 0.0214(12) Uani 1 1 d . .
H5A H 0.839400 0.831552 -0.093666 0.026 Uiso 1 1 calc R U
H5 H 0.672(8) 0.485(5) -0.031(4) 0.05(3) Uiso 1 1 d . .
O6 O 0.2381(4) 0.6580(3) -0.00100(17) 0.0228(9) Uani 1 1 d . .
C6 C 0.7143(5) 0.7493(3) -0.0501(3) 0.0171(11) Uani 1 1 d . .
O7 O 0.3890(4) 0.7271(2) 0.07790(17) 0.0201(8) Uani 1 1 d . .
C7 C 0.7032(5) 0.7020(3) -0.0010(2) 0.0151(11) Uani 1 1 d . .
O8 O 0.2024(4) 0.7430(3) 0.09567(19) 0.0282(10) Uani 1 1 d . .
C8 C 0.6001(6) 0.7377(3) -0.0953(2) 0.0189(12) Uani 1 1 d . .
H8A H 0.622017 0.783230 -0.121192 0.023 Uiso 1 1 calc R U
H8B H 0.579269 0.676157 -0.128480 0.023 Uiso 1 1 calc R U
C9 C 0.5020(6) 0.8439(3) -0.0195(3) 0.0205(12) Uani 1 1 d . .
H9A H 0.570886 0.861969 0.016508 0.025 Uiso 1 1 calc R U
H9B H 0.424536 0.846860 0.002894 0.025 Uiso 1 1 calc R U
C10 C 0.5291(6) 0.9110(3) -0.0603(3) 0.0215(12) Uani 1 1 d . .
C11 C 0.6472(6) 0.9647(4) -0.0622(3) 0.0283(14) Uani 1 1 d . .
H11 H 0.713844 0.961260 -0.035143 0.034 Uiso 1 1 calc R U
C12 C 0.6727(7) 1.0242(4) -0.1023(3) 0.0318(15) Uani 1 1 d . .
H12 H 0.755677 1.060549 -0.102629 0.038 Uiso 1 1 calc R U
C13 C 0.5773(7) 1.0300(4) -0.1414(3) 0.0342(16) Uani 1 1 d . .
H13 H 0.593135 1.070950 -0.168532 0.041 Uiso 1 1 calc R U
C14 C 0.4569(8) 0.9753(4) -0.1408(3) 0.0364(18) Uani 1 1 d . .
H14 H 0.390655 0.978252 -0.168333 0.044 Uiso 1 1 calc R U
C15 C 0.4324(6) 0.9164(4) -0.1004(3) 0.0269(14) Uani 1 1 d . .
H15 H 0.349555 0.879871 -0.100103 0.032 Uiso 1 1 calc R U
C16 C 0.8128(6) 0.3302(4) 0.1712(3) 0.0248(13) Uani 1 1 d . .
H16A H 0.858438 0.305269 0.133650 0.037 Uiso 1 1 calc R U
H16B H 0.761253 0.280058 0.186915 0.037 Uiso 1 1 calc R U
H16C H 0.872371 0.373478 0.208621 0.037 Uiso 1 1 calc R U
C17 C 0.6751(5) 0.4258(3) 0.1964(3) 0.0196(12) Uani 1 1 d . .
C18 C 0.6790(6) 0.4284(3) 0.2643(3) 0.0205(12) Uani 1 1 d . .
H18 H 0.722821 0.393816 0.280792 0.025 Uiso 1 1 calc R U
C19 C 0.6172(6) 0.4828(3) 0.3073(2) 0.0191(12) Uani 1 1 d . .
C20 C 0.5515(5) 0.5326(3) 0.2845(2) 0.0190(12) Uani 1 1 d . .
H20 H 0.510421 0.569736 0.315294 0.023 Uiso 1 1 calc R U
C21 C 0.5457(5) 0.5281(3) 0.2158(2) 0.0183(11) Uani 1 1 d . .
C22 C 0.6052(5) 0.4731(3) 0.1704(2) 0.0150(11) Uani 1 1 d . .
C23 C 0.4687(6) 0.5796(3) 0.1905(2) 0.0188(12) Uani 1 1 d . .
H23A H 0.397549 0.535226 0.159289 0.023 Uiso 1 1 calc R U
H23B H 0.434648 0.615445 0.229369 0.023 Uiso 1 1 calc R U
C24 C 0.6466(6) 0.7155(3) 0.1997(3) 0.0216(12) Uani 1 1 d . .
H24A H 0.693859 0.754821 0.173011 0.026 Uiso 1 1 calc R U
H24B H 0.704439 0.686797 0.216025 0.026 Uiso 1 1 calc R U
C25 C 0.6039(6) 0.7754(4) 0.2605(3) 0.0250(13) Uani 1 1 d . .
C26 C 0.6353(7) 0.7752(4) 0.3262(3) 0.0310(15) Uani 1 1 d . .
H26 H 0.685444 0.738391 0.333512 0.037 Uiso 1 1 calc R U
C27 C 0.5922(8) 0.8298(5) 0.3813(3) 0.046(2) Uani 1 1 d . .
H27 H 0.611601 0.828537 0.425908 0.056 Uiso 1 1 calc R U
C28 C 0.5225(8) 0.8850(5) 0.3719(3) 0.047(2) Uani 1 1 d . .
H28 H 0.496190 0.923240 0.409788 0.056 Uiso 1 1 calc R U
C29 C 0.4903(7) 0.8847(4) 0.3066(3) 0.0408(18) Uani 1 1 d . .
H29 H 0.439871 0.921368 0.299415 0.049 Uiso 1 1 calc R U
C30 C 0.5326(7) 0.8304(4) 0.2520(3) 0.0316(15) Uani 1 1 d . .
H30 H 0.511616 0.831239 0.207473 0.038 Uiso 1 1 calc R U
N31 N 0.1568(11) 0.9511(7) 0.5396(4) 0.112(4) Uani 1 1 d . U
C31 C 0.1979(15) 1.0382(7) 0.4491(6) 0.132(6) Uani 1 1 d . U
H31A H 0.208868 1.103637 0.470105 0.198 Uiso 1 1 calc R U
H31B H 0.127892 1.013871 0.413903 0.198 Uiso 1 1 calc R U
H31C H 0.274218 1.029605 0.428602 0.198 Uiso 1 1 calc R U
C32 C 0.1722(12) 0.9901(6) 0.5001(5) 0.083(4) Uani 1 1 d . U
H105 H 0.170(8) 0.491(5) 0.532(4) 0.04(2) Uiso 1 1 d . .
O101 O 0.2867(4) 0.6383(2) 0.48363(17) 0.0194(8) Uani 1 1 d . .
N101 N -0.0050(5) 0.7543(3) 0.6628(2) 0.0199(10) Uani 1 1 d . .
H101 H -0.067327 0.744464 0.696601 0.024 Uiso 1 1 calc R U
C101 C 0.3886(6) 0.6123(4) 0.4489(3) 0.0271(13) Uani 1 1 d . .
H10A H 0.439940 0.596115 0.479628 0.041 Uiso 1 1 calc R U
H10B H 0.439705 0.663707 0.434459 0.041 Uiso 1 1 calc R U
H10C H 0.355332 0.559442 0.409102 0.041 Uiso 1 1 calc R U
O102 O 0.0979(4) 0.6562(2) 0.55115(17) 0.0189(8) Uani 1 1 d . .
N102 N 0.0407(5) 0.6429(3) 0.40692(19) 0.0169(10) Uani 1 1 d . .
H102 H -0.018974 0.672995 0.433084 0.020 Uiso 1 1 calc R U
C102 C 0.3147(6) 0.7005(3) 0.5484(2) 0.0205(12) Uani 1 1 d . .
O103 O 0.2219(4) 0.3699(2) 0.29822(17) 0.0206(8) Uani 1 1 d . .
N103 N -0.2309(5) 0.7041(3) 0.5263(2) 0.0205(10) Uani 1 1 d . .
C103 C 0.4329(6) 0.7496(4) 0.5769(3) 0.0223(12) Uani 1 1 d . .
H103 H 0.504071 0.745973 0.552511 0.027 Uiso 1 1 calc R U
O104 O 0.0888(4) 0.4606(2) 0.38023(16) 0.0196(8) Uani 1 1 d . .
C104 C 0.4437(6) 0.8051(4) 0.6437(3) 0.0272(14) Uani 1 1 d . .
O105 O 0.1003(4) 0.4676(2) 0.50879(16) 0.0139(8) Uani 1 1 d . .
C105 C 0.3430(6) 0.8087(4) 0.6816(3) 0.0238(13) Uani 1 1 d . .
H10D H 0.354601 0.845332 0.727521 0.029 Uiso 1 1 calc R U
O106 O -0.2612(4) 0.6548(3) 0.56618(18) 0.0252(9) Uani 1 1 d . .
C106 C 0.2234(6) 0.7573(3) 0.6513(2) 0.0188(12) Uani 1 1 d . .
O107 O -0.1150(4) 0.7254(2) 0.51554(17) 0.0212(9) Uani 1 1 d . .
C107 C 0.2075(5) 0.7049(3) 0.5835(3) 0.0173(11) Uani 1 1 d . .
O108 O -0.3054(4) 0.7301(3) 0.4986(2) 0.0310(10) Uani 1 1 d . .
C108 C 0.1130(5) 0.7483(4) 0.6937(2) 0.0196(12) Uani 1 1 d . .
H10E H 0.095318 0.688643 0.703706 0.024 Uiso 1 1 calc R U
H10F H 0.136984 0.796911 0.737512 0.024 Uiso 1 1 calc R U
C109 C 0.0052(6) 0.8485(3) 0.6583(3) 0.0196(12) Uani 1 1 d . .
H10G H -0.075500 0.849246 0.638736 0.024 Uiso 1 1 calc R U
H10H H 0.069402 0.864321 0.627322 0.024 Uiso 1 1 calc R U
C110 C 0.0393(6) 0.9201(3) 0.7269(3) 0.0223(13) Uani 1 1 d . .
C111 C 0.1573(6) 0.9814(4) 0.7439(3) 0.0272(13) Uani 1 1 d . .
H111 H 0.217249 0.981475 0.711419 0.033 Uiso 1 1 calc R U
C112 C 0.1888(7) 1.0438(4) 0.8092(3) 0.0358(16) Uani 1 1 d . .
H112 H 0.269628 1.086084 0.820545 0.043 Uiso 1 1 calc R U
C113 C 0.1027(7) 1.0436(4) 0.8566(3) 0.0335(16) Uani 1 1 d . .
H113 H 0.124267 1.084575 0.901036 0.040 Uiso 1 1 calc R U
C114 C -0.0151(7) 0.9835(4) 0.8390(3) 0.0317(15) Uani 1 1 d . .
H114 H -0.075079 0.984205 0.871517 0.038 Uiso 1 1 calc R U
C115 C -0.0479(6) 0.9222(4) 0.7752(3) 0.0239(13) Uani 1 1 d . .
H115 H -0.129763 0.881319 0.764090 0.029 Uiso 1 1 calc R U
C116 C 0.3022(6) 0.3248(4) 0.2575(3) 0.0241(13) Uani 1 1 d . .
H11A H 0.253085 0.278000 0.217673 0.036 Uiso 1 1 calc R U
H11B H 0.341949 0.295676 0.284158 0.036 Uiso 1 1 calc R U
H11C H 0.366480 0.369739 0.242657 0.036 Uiso 1 1 calc R U
C117 C 0.1679(6) 0.4230(3) 0.2724(2) 0.0193(12) Uani 1 1 d . .
C118 C 0.1763(5) 0.4289(3) 0.2064(2) 0.0182(11) Uani 1 1 d . .
H118 H 0.220153 0.394465 0.175439 0.022 Uiso 1 1 calc R U
C119 C 0.1180(5) 0.4873(3) 0.1869(2) 0.0183(11) Uani 1 1 d . .
C120 C 0.0563(6) 0.5381(3) 0.2309(3) 0.0209(12) Uani 1 1 d . .
H120 H 0.021215 0.579316 0.217065 0.025 Uiso 1 1 calc R U
C121 C 0.0446(5) 0.5296(3) 0.2969(2) 0.0176(11) Uani 1 1 d . .
C122 C 0.0991(5) 0.4707(3) 0.3178(2) 0.0159(11) Uani 1 1 d . .
C123 C -0.0326(6) 0.5802(4) 0.3431(3) 0.0203(12) Uani 1 1 d . .
H12A H -0.066337 0.616159 0.319113 0.024 Uiso 1 1 calc R U
H12B H -0.104132 0.535340 0.354310 0.024 Uiso 1 1 calc R U
C124 C 0.1437(6) 0.7188(4) 0.3972(3) 0.0228(13) Uani 1 1 d . .
H12C H 0.210557 0.693538 0.376027 0.027 Uiso 1 1 calc R U
H12D H 0.178968 0.761925 0.442196 0.027 Uiso 1 1 calc R U
C125 C 0.1046(6) 0.7713(3) 0.3537(3) 0.0230(13) Uani 1 1 d . .
C126 C 0.1615(6) 0.7798(4) 0.2954(3) 0.0262(13) Uani 1 1 d . .
H126 H 0.226749 0.752382 0.282475 0.031 Uiso 1 1 calc R U
C127 C 0.1250(7) 0.8277(4) 0.2554(3) 0.0342(16) Uani 1 1 d . .
H127 H 0.166627 0.834110 0.216197 0.041 Uiso 1 1 calc R U
C128 C 0.0276(7) 0.8662(4) 0.2727(3) 0.0345(16) Uani 1 1 d . .
H128 H 0.001401 0.898188 0.245039 0.041 Uiso 1 1 calc R U
C129 C -0.0309(7) 0.8575(4) 0.3305(3) 0.0356(16) Uani 1 1 d . .
H129 H -0.097260 0.883890 0.342786 0.043 Uiso 1 1 calc R U
C130 C 0.0065(7) 0.8110(4) 0.3703(3) 0.0304(14) Uani 1 1 d . .
H130 H -0.034634 0.805565 0.409860 0.036 Uiso 1 1 calc R U

loop_
_atom_site_aniso_label
_atom_site_aniso_U_11
_atom_site_aniso_U_22
_atom_site_aniso_U_33
_atom_site_aniso_U_23
_atom_site_aniso_U_13
_atom_site_aniso_U_12
Br1 0.0215(4) 0.0309(3) 0.0428(4) 0.0160(3) 0.0103(3) 0.0022(3)
Ni1 0.0181(4) 0.0176(3) 0.0117(3) 0.0056(2) 0.0047(3) 0.0073(3)
O1 0.020(2) 0.0255(18) 0.0172(17) 0.0131(14) 0.0033(15) 0.0080(17)
N1 0.023(3) 0.018(2) 0.016(2) 0.0082(16) 0.0072(19) 0.008(2)
C1 0.026(4) 0.038(3) 0.031(3) 0.023(3) -0.004(3) 0.006(3)
Br2 0.0313(4) 0.0441(3) 0.0137(3) 0.0129(2) 0.0060(2) 0.0179(3)
Ni2 0.0183(4) 0.0173(3) 0.0118(3) 0.0058(2) 0.0041(3) 0.0061(3)
O2 0.017(2) 0.0215(17) 0.0198(18) 0.0120(14) 0.0022(16) 0.0043(16)
N2 0.020(3) 0.018(2) 0.013(2) 0.0075(16) 0.0033(18) 0.0074(19)
C2 0.026(3) 0.014(2) 0.017(2) 0.0025(19) 0.004(2) 0.007(2)
Br3 0.0254(4) 0.0322(3) 0.0354(3) -0.0020(2) -0.0046(3) 0.0061(3)
Ni3 0.0215(4) 0.0173(3) 0.0101(3) 0.0043(2) 0.0051(3) 0.0091(3)
O3 0.032(3) 0.0279(19) 0.0120(17) 0.0035(14) 0.0025(16) 0.0193(19)
N3 0.024(3) 0.023(2) 0.015(2) 0.0061(17) 0.007(2) 0.008(2)
C3 0.016(3) 0.019(2) 0.026(3) 0.006(2) 0.002(2) 0.006(2)
Br4 0.0279(4) 0.0385(3) 0.0128(3) 0.0112(2) 0.0085(2) 0.0148(3)
Ni4 0.0218(4) 0.0169(3) 0.0090(3) 0.0036(2) 0.0052(3) 0.0084(3)
O4 0.028(2) 0.0168(17) 0.0110(16) 0.0035(13) 0.0016(15) 0.0092(17)
C4 0.021(3) 0.019(2) 0.023(3) 0.005(2) 0.007(2) 0.002(2)
O5 0.014(2) 0.0259(19) 0.0115(16) 0.0085(14) 0.0057(15) 0.0106(17)
C5 0.030(4) 0.017(2) 0.019(3) 0.008(2) 0.006(2) 0.006(2)
O6 0.025(2) 0.0289(19) 0.0171(18) 0.0068(15) 0.0020(16) 0.0107(18)
C6 0.020(3) 0.016(2) 0.019(2) 0.0091(19) 0.008(2) 0.008(2)
O7 0.019(2) 0.0247(19) 0.0186(18) 0.0081(15) 0.0035(16) 0.0077(17)
C7 0.016(3) 0.014(2) 0.015(2) 0.0029(18) 0.004(2) 0.005(2)
O8 0.029(3) 0.034(2) 0.026(2) 0.0070(17) 0.0155(18) 0.019(2)
C8 0.030(4) 0.017(2) 0.013(2) 0.0050(19) 0.006(2) 0.011(2)
C9 0.028(4) 0.016(2) 0.017(2) 0.0041(19) 0.005(2) 0.006(2)
C10 0.030(4) 0.017(2) 0.018(3) 0.003(2) 0.006(2) 0.009(3)
C11 0.033(4) 0.024(3) 0.030(3) 0.008(2) 0.002(3) 0.011(3)
C12 0.041(4) 0.023(3) 0.037(3) 0.015(2) 0.017(3) 0.012(3)
C13 0.056(5) 0.027(3) 0.027(3) 0.012(2) 0.013(3) 0.019(3)
C14 0.067(6) 0.031(3) 0.016(3) 0.000(2) -0.005(3) 0.027(4)
C15 0.030(4) 0.021(3) 0.027(3) 0.000(2) 0.000(3) 0.011(3)
C16 0.030(4) 0.026(3) 0.024(3) 0.007(2) 0.003(2) 0.017(3)
C17 0.017(3) 0.019(2) 0.021(3) 0.004(2) 0.002(2) 0.003(2)
C18 0.025(3) 0.021(3) 0.015(2) 0.005(2) 0.000(2) 0.007(2)
C19 0.025(3) 0.023(3) 0.012(2) 0.0074(19) 0.002(2) 0.008(2)
C20 0.020(3) 0.020(2) 0.014(2) 0.0028(19) 0.005(2) 0.004(2)
C21 0.021(3) 0.017(2) 0.016(2) 0.0046(19) 0.002(2) 0.005(2)
C22 0.020(3) 0.016(2) 0.010(2) 0.0080(18) 0.005(2) 0.003(2)
C23 0.025(3) 0.019(2) 0.013(2) 0.0054(19) 0.008(2) 0.006(2)
C24 0.024(3) 0.021(3) 0.022(3) 0.010(2) 0.004(2) 0.005(2)
C25 0.028(4) 0.020(3) 0.021(3) 0.002(2) 0.000(2) 0.001(3)
C26 0.043(4) 0.025(3) 0.023(3) 0.004(2) -0.005(3) 0.009(3)
C27 0.072(6) 0.044(4) 0.014(3) 0.003(3) -0.003(3) 0.007(4)
C28 0.051(5) 0.049(4) 0.031(3) -0.010(3) 0.001(3) 0.019(4)
C29 0.042(5) 0.037(3) 0.038(4) -0.006(3) 0.000(3) 0.018(3)
C30 0.042(4) 0.034(3) 0.025(3) 0.008(2) 0.010(3) 0.021(3)
N31 0.139(10) 0.102(7) 0.062(5) 0.041(5) -0.020(6) -0.037(7)
C31 0.218(16) 0.063(6) 0.077(7) 0.045(5) -0.033(9) -0.045(8)
C32 0.117(10) 0.063(6) 0.046(5) 0.020(4) -0.005(5) -0.019(6)
O101 0.020(2) 0.0244(18) 0.0125(17) 0.0011(14) 0.0077(15) 0.0087(17)
N101 0.028(3) 0.021(2) 0.014(2) 0.0045(17) 0.0045(19) 0.011(2)
C101 0.029(4) 0.034(3) 0.018(3) 0.005(2) 0.013(2) 0.012(3)
O102 0.018(2) 0.0235(18) 0.0139(17) 0.0020(14) 0.0059(15) 0.0074(17)
N102 0.026(3) 0.016(2) 0.0090(19) 0.0034(15) 0.0039(18) 0.007(2)
C102 0.030(4) 0.021(3) 0.013(2) 0.005(2) 0.003(2) 0.011(3)
O103 0.028(2) 0.0261(19) 0.0149(17) 0.0100(14) 0.0081(16) 0.0151(18)
N103 0.026(3) 0.024(2) 0.015(2) 0.0053(17) 0.006(2) 0.013(2)
C103 0.020(3) 0.027(3) 0.021(3) 0.007(2) 0.007(2) 0.008(3)
O104 0.032(3) 0.0214(18) 0.0092(16) 0.0060(13) 0.0063(15) 0.0119(17)
C104 0.025(4) 0.024(3) 0.027(3) -0.001(2) -0.006(3) 0.007(3)
O105 0.017(2) 0.0196(17) 0.0087(16) 0.0063(13) 0.0053(15) 0.0078(16)
C105 0.035(4) 0.023(3) 0.014(2) 0.002(2) -0.002(2) 0.012(3)
O106 0.036(3) 0.028(2) 0.0180(18) 0.0111(15) 0.0098(17) 0.0148(19)
C106 0.027(3) 0.019(2) 0.015(2) 0.0046(19) 0.005(2) 0.015(2)
O107 0.031(3) 0.0213(18) 0.0180(18) 0.0100(14) 0.0055(17) 0.0137(18)
C107 0.019(3) 0.016(2) 0.018(2) 0.0054(19) 0.000(2) 0.007(2)
O108 0.034(3) 0.041(2) 0.030(2) 0.0149(18) 0.0046(19) 0.024(2)
C108 0.026(3) 0.025(3) 0.011(2) 0.0046(19) 0.001(2) 0.011(2)
C109 0.022(3) 0.020(2) 0.018(2) 0.006(2) 0.004(2) 0.008(2)
C110 0.036(4) 0.019(2) 0.017(2) 0.005(2) 0.004(2) 0.015(3)
C111 0.024(4) 0.022(3) 0.033(3) 0.003(2) 0.005(3) 0.009(3)
C112 0.040(4) 0.021(3) 0.043(4) 0.000(3) -0.004(3) 0.012(3)
C113 0.053(5) 0.026(3) 0.021(3) 0.002(2) -0.004(3) 0.016(3)
C114 0.051(5) 0.028(3) 0.022(3) 0.011(2) 0.016(3) 0.019(3)
C115 0.027(4) 0.019(3) 0.027(3) 0.006(2) 0.010(2) 0.008(3)
C116 0.029(4) 0.026(3) 0.023(3) 0.005(2) 0.014(2) 0.017(3)
C117 0.026(3) 0.017(2) 0.015(2) 0.0059(19) 0.004(2) 0.005(2)
C118 0.020(3) 0.022(3) 0.011(2) 0.0030(19) 0.005(2) 0.005(2)
C119 0.024(3) 0.024(3) 0.007(2) 0.0065(19) 0.005(2) 0.006(2)
C120 0.026(3) 0.021(3) 0.017(2) 0.009(2) 0.001(2) 0.006(2)
C121 0.018(3) 0.018(2) 0.014(2) 0.0019(19) 0.005(2) 0.003(2)
C122 0.023(3) 0.018(2) 0.010(2) 0.0095(18) 0.003(2) 0.005(2)
C123 0.022(3) 0.022(3) 0.017(2) 0.004(2) 0.002(2) 0.010(2)
C124 0.034(4) 0.020(3) 0.018(3) 0.009(2) 0.007(2) 0.009(3)
C125 0.031(4) 0.020(3) 0.017(3) 0.006(2) 0.005(2) 0.004(3)
C126 0.029(4) 0.025(3) 0.029(3) 0.013(2) 0.009(3) 0.010(3)
C127 0.049(5) 0.033(3) 0.023(3) 0.015(2) 0.012(3) 0.008(3)
C128 0.047(5) 0.029(3) 0.034(3) 0.020(3) 0.002(3) 0.011(3)
C129 0.045(5) 0.032(3) 0.042(4) 0.017(3) 0.011(3) 0.023(3)
C130 0.042(4) 0.029(3) 0.029(3) 0.018(2) 0.018(3) 0.014(3)

loop_
_atom_type_symbol
_atom_type_description
_atom_type_scat_dispersion_real
_atom_type_scat_dispersion_imag
_atom_type_scat_source
C C 0.0033 0.0016 'International Tables Vol C Tables 4.2.6.8 and 6.1.1.4'
H H 0.0000 0.0000 'International Tables Vol C Tables 4.2.6.8 and 6.1.1.4'
Br Br -0.2901 2.4595 'International Tables Vol C Tables 4.2.6.8 and 6.1.1.4'
N N 0.0061 0.0033 'International Tables Vol C Tables 4.2.6.8 and 6.1.1.4'
Ni Ni 0.3393 1.1124 'International Tables Vol C Tables 4.2.6.8 and 6.1.1.4'
O O 0.0106 0.0060 'International Tables Vol C Tables 4.2.6.8 and 6.1.1.4'

loop_
_geom_angle_atom_site_label_1
_geom_angle_atom_site_label_2
_geom_angle_atom_site_label_3
_geom_angle
_geom_angle_site_symmetry_1
_geom_angle_site_symmetry_3
O2 Ni1 O4 98.83(15) . 2_665
O2 Ni1 O5 78.29(16) . 2_665
O4 Ni1 O5 79.10(13) 2_665 2_665
O2 Ni1 N1 88.83(17) . .
O4 Ni1 N1 96.10(15) 2_665 .
O5 Ni1 N1 165.28(17) 2_665 .
O2 Ni1 O7 93.06(15) . .
O4 Ni1 O7 163.44(16) 2_665 .
O5 Ni1 O7 92.18(14) 2_665 .
N1 Ni1 O7 95.62(15) . .
O2 Ni1 O6 153.31(14) . .
O4 Ni1 O6 106.27(15) 2_665 .
O5 Ni1 O6 97.43(16) 2_665 .
N1 Ni1 O6 97.27(16) . .
O7 Ni1 O6 60.56(14) . .
C2 O1 C1 117.1(5) . .
C2 O1 Ni2 111.8(3) . .
C1 O1 Ni2 127.8(3) . .
C8 N1 C9 112.2(4) . .
C8 N1 Ni1 110.1(3) . .
C9 N1 Ni1 118.8(3) . .
C8 N1 H1 104.8 . .
C9 N1 H1 104.8 . .
Ni1 N1 H1 104.8 . .
O1 C1 H1A 109.5 . .
O1 C1 H1B 109.5 . .
H1A C1 H1B 109.5 . .
O1 C1 H1C 109.5 . .
H1A C1 H1C 109.5 . .
H1B C1 H1C 109.5 . .
O2 Ni2 O4 170.28(16) . .
O2 Ni2 O5 91.85(14) . .
O4 Ni2 O5 81.49(13) . .
O2 Ni2 N2 95.24(15) . .
O4 Ni2 N2 92.25(15) . .
O5 Ni2 N2 170.19(18) . .
O2 Ni2 O5 78.05(15) . 2_665
O4 Ni2 O5 108.04(16) . 2_665
O5 Ni2 O5 83.78(16) . 2_665
N2 Ni2 O5 91.06(16) . 2_665
O2 Ni2 O1 74.21(14) . .
O4 Ni2 O1 98.95(15) . .
O5 Ni2 O1 93.00(15) . .
N2 Ni2 O1 95.44(16) . .
O5 Ni2 O1 151.95(14) 2_665 .
C7 O2 Ni1 132.2(3) . .
C7 O2 Ni2 121.6(3) . .
Ni1 O2 Ni2 105.08(18) . .
C24 N2 C23 112.3(4) . .
C24 N2 Ni2 119.4(4) . .
C23 N2 Ni2 108.1(3) . .
C24 N2 H2 105.3 . .
C23 N2 H2 105.3 . .
Ni2 N2 H2 105.3 . .
C3 C2 O1 125.1(5) . .
C3 C2 C7 122.7(5) . .
O1 C2 C7 112.2(5) . .
O102 Ni3 O104 97.14(16) . 2_566
O102 Ni3 O105 78.49(15) . 2_566
O104 Ni3 O105 78.72(13) 2_566 2_566
O102 Ni3 N101 88.58(17) . .
O104 Ni3 N101 98.25(15) 2_566 .
O105 Ni3 N101 166.16(18) 2_566 .
O102 Ni3 O106 154.44(15) . .
O104 Ni3 O106 105.78(16) 2_566 .
O105 Ni3 O106 94.82(15) 2_566 .
N101 Ni3 O106 98.99(16) . .
O102 Ni3 O107 94.85(16) . .
O104 Ni3 O107 162.22(16) 2_566 .
O105 Ni3 O107 90.91(13) 2_566 .
N101 Ni3 O107 95.12(15) . .
O106 Ni3 O107 60.33(15) . .
C17 O3 C16 117.8(4) . .
O8 N3 O6 121.7(5) . .
O8 N3 O7 122.2(4) . .
O6 N3 O7 116.1(4) . .
C2 C3 C4 116.3(5) . .
C2 C3 H3 121.8 . .
C4 C3 H3 121.8 . .
O102 Ni4 O104 170.67(15) . .
O102 Ni4 O105 92.27(14) . .
O104 Ni4 O105 80.81(13) . .
O102 Ni4 N102 94.22(15) . .
O104 Ni4 N102 93.37(14) . .
O105 Ni4 N102 170.96(17) . .
O102 Ni4 O105 78.14(15) . 2_566
O104 Ni4 O105 107.22(15) . 2_566
O105 Ni4 O105 84.70(15) . 2_566
N102 Ni4 O105 90.49(17) . 2_566
O102 Ni4 O101 74.71(14) . .
O104 Ni4 O101 99.27(15) . .
O105 Ni4 O101 92.97(15) . .
N102 Ni4 O101 94.79(17) . .
O105 Ni4 O101 152.63(13) 2_566 .
C22 O4 Ni2 124.9(3) . .
C22 O4 Ni1 135.8(3) . 2_665
Ni2 O4 Ni1 99.06(14) . 2_665
C5 C4 C3 122.8(6) . .
C5 C4 Br1 119.2(4) . .
C3 C4 Br1 118.0(4) . .
Ni2 O5 Ni1 98.49(15) . 2_665
Ni2 O5 Ni2 96.23(16) . 2_665
Ni1 O5 Ni2 97.85(18) 2_665 2_665
Ni2 O5 H5 105(6) . .
Ni1 O5 H5 108(6) 2_665 .
Ni2 O5 H5 143(6) 2_665 .
C4 C5 C6 120.2(5) . .
C4 C5 H5A 119.9 . .
C6 C5 H5A 119.9 . .
N3 O6 Ni1 91.4(3) . .
C5 C6 C7 119.4(5) . .
C5 C6 C8 120.7(5) . .
C7 C6 C8 119.5(5) . .
N3 O7 Ni1 91.9(3) . .
O2 C7 C6 123.5(5) . .
O2 C7 C2 118.1(5) . .
C6 C7 C2 118.3(5) . .
N1 C8 C6 116.3(4) . .
N1 C8 H8A 108.2 . .
C6 C8 H8A 108.2 . .
N1 C8 H8B 108.2 . .
C6 C8 H8B 108.2 . .
H8A C8 H8B 107.4 . .
N1 C9 C10 113.2(4) . .
N1 C9 H9A 108.9 . .
C10 C9 H9A 108.9 . .
N1 C9 H9B 108.9 . .
C10 C9 H9B 108.9 . .
H9A C9 H9B 107.8 . .
C11 C10 C15 118.3(5) . .
C11 C10 C9 122.3(5) . .
C15 C10 C9 119.3(6) . .
C10 C11 C12 122.1(6) . .
C10 C11 H11 118.9 . .
C12 C11 H11 118.9 . .
C13 C12 C11 119.5(7) . .
C13 C12 H12 120.3 . .
C11 C12 H12 120.3 . .
C12 C13 C14 119.2(6) . .
C12 C13 H13 120.4 . .
C14 C13 H13 120.4 . .
C15 C14 C13 120.9(6) . .
C15 C14 H14 119.6 . .
C13 C14 H14 119.6 . .
C14 C15 C10 120.0(6) . .
C14 C15 H15 120.0 . .
C10 C15 H15 120.0 . .
O3 C16 H16A 109.5 . .
O3 C16 H16B 109.5 . .
H16A C16 H16B 109.5 . .
O3 C16 H16C 109.5 . .
H16A C16 H16C 109.5 . .
H16B C16 H16C 109.5 . .
O3 C17 C18 124.3(5) . .
O3 C17 C22 114.0(4) . .
C18 C17 C22 121.7(5) . .
C19 C18 C17 118.1(5) . .
C19 C18 H18 121.0 . .
C17 C18 H18 121.0 . .
C20 C19 C18 122.2(5) . .
C20 C19 Br2 118.6(4) . .
C18 C19 Br2 119.2(4) . .
C19 C20 C21 119.4(5) . .
C19 C20 H20 120.3 . .
C21 C20 H20 120.3 . .
C22 C21 C20 120.4(5) . .
C22 C21 C23 120.3(4) . .
C20 C21 C23 119.2(5) . .
O4 C22 C21 122.0(4) . .
O4 C22 C17 119.9(4) . .
C21 C22 C17 118.1(4) . .
N2 C23 C21 111.6(5) . .
N2 C23 H23A 109.3 . .
C21 C23 H23A 109.3 . .
N2 C23 H23B 109.3 . .
C21 C23 H23B 109.3 . .
H23A C23 H23B 108.0 . .
N2 C24 C25 114.3(5) . .
N2 C24 H24A 108.7 . .
C25 C24 H24A 108.7 . .
N2 C24 H24B 108.7 . .
C25 C24 H24B 108.7 . .
H24A C24 H24B 107.6 . .
C30 C25 C26 118.6(5) . .
C30 C25 C24 120.6(5) . .
C26 C25 C24 120.7(5) . .
C25 C26 C27 119.4(6) . .
C25 C26 H26 120.3 . .
C27 C26 H26 120.3 . .
C28 C27 C26 121.1(6) . .
C28 C27 H27 119.5 . .
C26 C27 H27 119.5 . .
C27 C28 C29 119.6(6) . .
C27 C28 H28 120.2 . .
C29 C28 H28 120.2 . .
C30 C29 C28 119.3(6) . .
C30 C29 H29 120.3 . .
C28 C29 H29 120.3 . .
C25 C30 C29 121.9(6) . .
C25 C30 H30 119.0 . .
C29 C30 H30 119.0 . .
C32 C31 H31A 109.5 . .
C32 C31 H31B 109.5 . .
H31A C31 H31B 109.5 . .
C32 C31 H31C 109.5 . .
H31A C31 H31C 109.5 . .
H31B C31 H31C 109.5 . .
N31 C32 C31 176.9(17) . .
C102 O101 C101 117.7(4) . .
C102 O101 Ni4 111.8(3) . .
C101 O101 Ni4 127.7(3) . .
C109 N101 C108 112.3(4) . .
C109 N101 Ni3 118.1(3) . .
C108 N101 Ni3 110.8(3) . .
C109 N101 H101 104.7 . .
C108 N101 H101 104.7 . .
Ni3 N101 H101 104.7 . .
O101 C101 H10A 109.5 . .
O101 C101 H10B 109.5 . .
H10A C101 H10B 109.5 . .
O101 C101 H10C 109.5 . .
H10A C101 H10C 109.5 . .
H10B C101 H10C 109.5 . .
C107 O102 Ni4 121.7(3) . .
C107 O102 Ni3 133.0(3) . .
Ni4 O102 Ni3 104.93(17) . .
C124 N102 C123 114.3(4) . .
C124 N102 Ni4 118.1(3) . .
C123 N102 Ni4 107.6(3) . .
C124 N102 H102 105.2 . .
C123 N102 H102 105.2 . .
Ni4 N102 H102 105.2 . .
C103 C102 O101 124.5(5) . .
C103 C102 C107 122.7(5) . .
O101 C102 C107 112.7(5) . .
C117 O103 C116 118.4(4) . .
O108 N103 O106 123.6(5) . .
O108 N103 O107 120.6(5) . .
O106 N103 O107 115.8(4) . .
C102 C103 C104 116.7(5) . .
C102 C103 H103 121.6 . .
C104 C103 H103 121.6 . .
C122 O104 Ni4 123.8(3) . .
C122 O104 Ni3 136.5(3) . 2_566
Ni4 O104 Ni3 99.67(15) . 2_566
C105 C104 C103 123.1(6) . .
C105 C104 Br3 118.8(4) . .
C103 C104 Br3 118.1(5) . .
Ni4 O105 Ni3 99.16(14) . 2_566
Ni4 O105 Ni4 95.30(15) . 2_566
Ni3 O105 Ni4 97.64(16) 2_566 2_566
Ni4 O105 H105 105(5) . .
Ni3 O105 H105 121(5) 2_566 .
Ni4 O105 H105 132(5) 2_566 .
C104 C105 C106 118.8(5) . .
C104 C105 H10D 120.6 . .
C106 C105 H10D 120.6 . .
N103 O106 Ni3 92.1(3) . .
C107 C106 C105 120.0(5) . .
C107 C106 C108 119.2(5) . .
C105 C106 C108 120.3(4) . .
N103 O107 Ni3 91.6(3) . .
O102 C107 C106 123.5(5) . .
O102 C107 C102 118.0(4) . .
C106 C107 C102 118.4(5) . .
N101 C108 C106 116.0(4) . .
N101 C108 H10E 108.3 . .
C106 C108 H10E 108.3 . .
N101 C108 H10F 108.3 . .
C106 C108 H10F 108.3 . .
H10E C108 H10F 107.4 . .
N101 C109 C110 112.3(4) . .
N101 C109 H10G 109.1 . .
C110 C109 H10G 109.1 . .
N101 C109 H10H 109.1 . .
C110 C109 H10H 109.1 . .
H10G C109 H10H 107.9 . .
C111 C110 C115 118.8(5) . .
C111 C110 C109 121.4(5) . .
C115 C110 C109 119.7(6) . .
C110 C111 C112 120.3(6) . .
C110 C111 H111 119.9 . .
C112 C111 H111 119.9 . .
C113 C112 C111 120.1(7) . .
C113 C112 H112 120.0 . .
C111 C112 H112 120.0 . .
C112 C113 C114 119.4(5) . .
C112 C113 H113 120.3 . .
C114 C113 H113 120.3 . .
C113 C114 C115 121.3(6) . .
C113 C114 H114 119.3 . .
C115 C114 H114 119.3 . .
C114 C115 C110 120.0(6) . .
C114 C115 H115 120.0 . .
C110 C115 H115 120.0 . .
O103 C116 H11A 109.5 . .
O103 C116 H11B 109.5 . .
H11A C116 H11B 109.5 . .
O103 C116 H11C 109.5 . .
H11A C116 H11C 109.5 . .
H11B C116 H11C 109.5 . .
O103 C117 C118 123.9(5) . .
O103 C117 C122 114.6(4) . .
C118 C117 C122 121.5(5) . .
C117 C118 C119 118.0(5) . .
C117 C118 H118 121.0 . .
C119 C118 H118 121.0 . .
C120 C119 C118 121.7(5) . .
C120 C119 Br4 119.0(4) . .
C118 C119 Br4 119.3(4) . .
C119 C120 C121 120.0(5) . .
C119 C120 H120 120.0 . .
C121 C120 H120 120.0 . .
C122 C121 C120 119.9(5) . .
C122 C121 C123 120.6(5) . .
C120 C121 C123 119.4(5) . .
O104 C122 C121 121.4(5) . .
O104 C122 C117 119.9(4) . .
C121 C122 C117 118.7(4) . .
N102 C123 C121 112.1(5) . .
N102 C123 H12A 109.2 . .
C121 C123 H12A 109.2 . .
N102 C123 H12B 109.2 . .
C121 C123 H12B 109.2 . .
H12A C123 H12B 107.9 . .
N102 C124 C125 113.9(5) . .
N102 C124 H12C 108.8 . .
C125 C124 H12C 108.8 . .
N102 C124 H12D 108.8 . .
C125 C124 H12D 108.8 . .
H12C C124 H12D 107.7 . .
C126 C125 C130 117.7(5) . .
C126 C125 C124 121.4(5) . .
C130 C125 C124 120.9(5) . .
C125 C126 C127 121.2(6) . .
C125 C126 H126 119.4 . .
C127 C126 H126 119.4 . .
C126 C127 C128 120.1(6) . .
C126 C127 H127 119.9 . .
C128 C127 H127 119.9 . .
C129 C128 C127 119.2(5) . .
C129 C128 H128 120.4 . .
C127 C128 H128 120.4 . .
C130 C129 C128 120.4(6) . .
C130 C129 H129 119.8 . .
C128 C129 H129 119.8 . .
C129 C130 C125 121.2(6) . .
C129 C130 H130 119.4 . .
C125 C130 H130 119.4 . .

loop_
_geom_bond_atom_site_label_1
_geom_bond_atom_site_label_2
_geom_bond_distance
_geom_bond_site_symmetry_2
Br1 C4 1.908(6) .
Ni1 O2 1.974(4) .
Ni1 O4 2.067(3) 2_665
Ni1 O5 2.076(4) 2_665
Ni1 N1 2.098(4) .
Ni1 O7 2.135(3) .
Ni1 O6 2.148(4) .
O1 C2 1.397(6) .
O1 C1 1.443(7) .
O1 Ni2 2.269(4) .
N1 C8 1.474(7) .
N1 C9 1.488(6) .
N1 H1 1.0000 .
C1 H1A 0.9800 .
C1 H1B 0.9800 .
C1 H1C 0.9800 .
Br2 C19 1.905(5) .
Ni2 O2 1.977(3) .
Ni2 O4 2.017(3) .
Ni2 O5 2.025(3) .
Ni2 N2 2.076(4) .
Ni2 O5 2.084(4) 2_665
O2 C7 1.318(7) .
N2 C24 1.480(7) .
N2 C23 1.487(7) .
N2 H2 1.0000 .
C2 C3 1.372(8) .
C2 C7 1.419(8) .
Br3 C104 1.920(6) .
Ni3 O102 1.974(4) .
Ni3 O104 2.059(3) 2_566
Ni3 O105 2.070(3) 2_566
Ni3 N101 2.090(4) .
Ni3 O106 2.151(4) .
Ni3 O107 2.152(3) .
O3 C17 1.372(6) .
O3 C16 1.436(6) .
N3 O8 1.226(6) .
N3 O6 1.272(5) .
N3 O7 1.274(6) .
C3 C4 1.402(8) .
C3 H3 0.9500 .
Br4 C119 1.901(5) .
Ni4 O102 1.972(3) .
Ni4 O104 2.018(3) .
Ni4 O105 2.022(3) .
Ni4 N102 2.082(4) .
Ni4 O105 2.087(4) 2_566
Ni4 O101 2.251(4) .
O4 C22 1.327(6) .
C4 C5 1.374(8) .
O5 H5 0.82(9) .
C5 C6 1.382(8) .
C5 H5A 0.9500 .
C6 C7 1.401(7) .
C6 C8 1.515(7) .
C8 H8A 0.9900 .
C8 H8B 0.9900 .
C9 C10 1.500(7) .
C9 H9A 0.9900 .
C9 H9B 0.9900 .
C10 C11 1.369(9) .
C10 C15 1.391(8) .
C11 C12 1.393(8) .
C11 H11 0.9500 .
C12 C13 1.371(9) .
C12 H12 0.9500 .
C13 C14 1.390(10) .
C13 H13 0.9500 .
C14 C15 1.387(9) .
C14 H14 0.9500 .
C15 H15 0.9500 .
C16 H16A 0.9800 .
C16 H16B 0.9800 .
C16 H16C 0.9800 .
C17 C18 1.386(7) .
C17 C22 1.413(7) .
C18 C19 1.384(7) .
C18 H18 0.9500 .
C19 C20 1.378(7) .
C20 C21 1.397(7) .
C20 H20 0.9500 .
C21 C22 1.397(7) .
C21 C23 1.513(7) .
C23 H23A 0.9900 .
C23 H23B 0.9900 .
C24 C25 1.514(7) .
C24 H24A 0.9900 .
C24 H24B 0.9900 .
C25 C30 1.373(8) .
C25 C26 1.398(8) .
C26 C27 1.399(9) .
C26 H26 0.9500 .
C27 C28 1.368(10) .
C27 H27 0.9500 .
C28 C29 1.387(10) .
C28 H28 0.9500 .
C29 C30 1.386(8) .
C29 H29 0.9500 .
C30 H30 0.9500 .
N31 C32 1.139(12) .
C31 C32 1.445(13) .
C31 H31A 0.9800 .
C31 H31B 0.9800 .
C31 H31C 0.9800 .
O101 C102 1.397(6) .
O101 C101 1.442(7) .
N101 C109 1.493(6) .
N101 C108 1.498(7) .
N101 H101 1.0000 .
C101 H10A 0.9800 .
C101 H10B 0.9800 .
C101 H10C 0.9800 .
O102 C107 1.317(7) .
N102 C124 1.481(7) .
N102 C123 1.487(6) .
N102 H102 1.0000 .
C102 C103 1.370(8) .
C102 C107 1.411(8) .
O103 C117 1.369(6) .
O103 C116 1.431(6) .
N103 O108 1.225(6) .
N103 O106 1.269(6) .
N103 O107 1.284(6) .
C103 C104 1.397(7) .
C103 H103 0.9500 .
O104 C122 1.340(6) .
C104 C105 1.379(9) .
O105 H105 0.84(8) .
C105 C106 1.399(8) .
C105 H10D 0.9500 .
C106 C107 1.395(7) .
C106 C108 1.515(8) .
C108 H10E 0.9900 .
C108 H10F 0.9900 .
C109 C110 1.517(7) .
C109 H10G 0.9900 .
C109 H10H 0.9900 .
C110 C111 1.385(9) .
C110 C115 1.397(8) .
C111 C112 1.407(8) .
C111 H111 0.9500 .
C112 C113 1.374(10) .
C112 H112 0.9500 .
C113 C114 1.376(10) .
C113 H113 0.9500 .
C114 C115 1.379(8) .
C114 H114 0.9500 .
C115 H115 0.9500 .
C116 H11A 0.9800 .
C116 H11B 0.9800 .
C116 H11C 0.9800 .
C117 C118 1.389(7) .
C117 C122 1.404(7) .
C118 C119 1.404(7) .
C118 H118 0.9500 .
C119 C120 1.362(7) .
C120 C121 1.405(7) .
C120 H120 0.9500 .
C121 C122 1.398(7) .
C121 C123 1.503(7) .
C123 H12A 0.9900 .
C123 H12B 0.9900 .
C124 C125 1.512(7) .
C124 H12C 0.9900 .
C124 H12D 0.9900 .
C125 C126 1.384(8) .
C125 C130 1.406(9) .
C126 C127 1.389(8) .
C126 H126 0.9500 .
C127 C128 1.390(10) .
C127 H127 0.9500 .
C128 C129 1.384(9) .
C128 H128 0.9500 .
C129 C130 1.373(8) .
C129 H129 0.9500 .
C130 H130 0.9500 .

loop_
_geom_torsion_atom_site_label_1
_geom_torsion_atom_site_label_2
_geom_torsion_atom_site_label_3
_geom_torsion_atom_site_label_4
_geom_torsion
_geom_torsion_site_symmetry_1
C1 O1 C2 C3 -10.0(7) .
Ni2 O1 C2 C3 -171.2(4) .
C1 O1 C2 C7 168.3(4) .
Ni2 O1 C2 C7 7.1(5) .
O1 C2 C3 C4 177.5(4) .
C7 C2 C3 C4 -0.7(7) .
C2 C3 C4 C5 -2.8(7) .
C2 C3 C4 Br1 177.8(3) .
C3 C4 C5 C6 2.1(8) .
Br1 C4 C5 C6 -178.5(4) .
O8 N3 O6 Ni1 -179.9(4) .
O7 N3 O6 Ni1 1.9(4) .
C4 C5 C6 C7 2.2(7) .
C4 C5 C6 C8 -170.7(4) .
O8 N3 O7 Ni1 179.9(4) .
O6 N3 O7 Ni1 -1.9(4) .
Ni1 O2 C7 C6 -3.5(7) .
Ni2 O2 C7 C6 162.1(4) .
Ni1 O2 C7 C2 179.8(3) .
Ni2 O2 C7 C2 -14.6(5) .
C5 C6 C7 O2 177.9(4) .
C8 C6 C7 O2 -9.1(7) .
C5 C6 C7 C2 -5.4(7) .
C8 C6 C7 C2 167.6(4) .
C3 C2 C7 O2 -178.4(4) .
O1 C2 C7 O2 3.3(6) .
C3 C2 C7 C6 4.8(7) .
O1 C2 C7 C6 -173.6(4) .
C9 N1 C8 C6 68.7(5) .
Ni1 N1 C8 C6 -66.0(5) .
C5 C6 C8 N1 -138.2(5) .
C7 C6 C8 N1 48.9(6) .
C8 N1 C9 C10 59.3(6) .
Ni1 N1 C9 C10 -170.3(4) .
N1 C9 C10 C11 -100.0(6) .
N1 C9 C10 C15 77.0(6) .
C15 C10 C11 C12 0.3(8) .
C9 C10 C11 C12 177.3(5) .
C10 C11 C12 C13 0.2(9) .
C11 C12 C13 C14 -0.9(8) .
C12 C13 C14 C15 1.1(8) .
C13 C14 C15 C10 -0.6(8) .
C11 C10 C15 C14 -0.1(7) .
C9 C10 C15 C14 -177.2(5) .
C16 O3 C17 C18 -4.7(8) .
C16 O3 C17 C22 176.9(5) .
O3 C17 C18 C19 178.4(5) .
C22 C17 C18 C19 -3.3(9) .
C17 C18 C19 C20 1.0(9) .
C17 C18 C19 Br2 178.4(4) .
C18 C19 C20 C21 0.4(9) .
Br2 C19 C20 C21 -177.0(4) .
C19 C20 C21 C22 0.5(8) .
C19 C20 C21 C23 177.4(5) .
Ni2 O4 C22 C21 32.9(7) .
Ni1 O4 C22 C21 -140.3(4) 2_665
Ni2 O4 C22 C17 -147.2(4) .
Ni1 O4 C22 C17 39.6(8) 2_665
C20 C21 C22 O4 177.2(5) .
C23 C21 C22 O4 0.4(8) .
C20 C21 C22 C17 -2.6(8) .
C23 C21 C22 C17 -179.5(5) .
O3 C17 C22 O4 2.7(7) .
C18 C17 C22 O4 -175.8(5) .
O3 C17 C22 C21 -177.4(5) .
C18 C17 C22 C21 4.1(8) .
C24 N2 C23 C21 -63.6(5) .
Ni2 N2 C23 C21 70.2(4) .
C22 C21 C23 N2 -58.2(6) .
C20 C21 C23 N2 124.9(5) .
C23 N2 C24 C25 -58.8(6) .
Ni2 N2 C24 C25 173.2(3) .
N2 C24 C25 C30 -64.8(7) .
N2 C24 C25 C26 114.5(6) .
C30 C25 C26 C27 0.8(10) .
C24 C25 C26 C27 -178.6(6) .
C25 C26 C27 C28 -1.6(11) .
C26 C27 C28 C29 2.2(13) .
C27 C28 C29 C30 -1.9(12) .
C26 C25 C30 C29 -0.6(10) .
C24 C25 C30 C29 178.8(6) .
C28 C29 C30 C25 1.1(11) .
C101 O101 C102 C103 10.9(7) .
Ni4 O101 C102 C103 173.3(4) .
C101 O101 C102 C107 -166.3(4) .
Ni4 O101 C102 C107 -3.9(5) .
O101 C102 C103 C104 -176.7(5) .
C107 C102 C103 C104 0.2(8) .
C102 C103 C104 C105 3.1(8) .
C102 C103 C104 Br3 -179.1(4) .
C103 C104 C105 C106 -2.7(8) .
Br3 C104 C105 C106 179.5(4) .
O108 N103 O106 Ni3 176.0(4) .
O107 N103 O106 Ni3 -3.4(4) .
C104 C105 C106 C107 -1.0(8) .
C104 C105 C106 C108 171.0(5) .
O108 N103 O107 Ni3 -176.0(4) .
O106 N103 O107 Ni3 3.4(4) .
Ni4 O102 C107 C106 -165.7(4) .
Ni3 O102 C107 C106 5.7(7) .
Ni4 O102 C107 C102 11.6(6) .
Ni3 O102 C107 C102 -177.0(3) .
C105 C106 C107 O102 -178.7(5) .
C108 C106 C107 O102 9.3(7) .
C105 C106 C107 C102 4.0(7) .
C108 C106 C107 C102 -168.0(5) .
C103 C102 C107 O102 178.8(5) .
O101 C102 C107 O102 -3.9(6) .
C103 C102 C107 C106 -3.7(8) .
O101 C102 C107 C106 173.5(4) .
C109 N101 C108 C106 -69.2(5) .
Ni3 N101 C108 C106 65.3(5) .
C107 C106 C108 N101 -49.1(6) .
C105 C106 C108 N101 138.9(5) .
C108 N101 C109 C110 -57.4(6) .
Ni3 N101 C109 C110 171.8(4) .
N101 C109 C110 C111 106.8(6) .
N101 C109 C110 C115 -70.5(7) .
C115 C110 C111 C112 0.9(8) .
C109 C110 C111 C112 -176.4(5) .
C110 C111 C112 C113 0.5(9) .
C111 C112 C113 C114 -1.5(9) .
C112 C113 C114 C115 1.2(9) .
C113 C114 C115 C110 0.1(9) .
C111 C110 C115 C114 -1.2(8) .
C109 C110 C115 C114 176.2(5) .
C116 O103 C117 C118 6.5(8) .
C116 O103 C117 C122 -174.9(5) .
O103 C117 C118 C119 -179.0(5) .
C122 C117 C118 C119 2.6(8) .
C117 C118 C119 C120 1.0(8) .
C117 C118 C119 Br4 -178.9(4) .
C118 C119 C120 C121 -3.1(9) .
Br4 C119 C120 C121 176.9(4) .
C119 C120 C121 C122 1.6(8) .
C119 C120 C121 C123 -174.9(5) .
Ni4 O104 C122 C121 -33.4(7) .
Ni3 O104 C122 C121 146.2(4) 2_566
Ni4 O104 C122 C117 145.2(4) .
Ni3 O104 C122 C117 -35.2(8) 2_566
C120 C121 C122 O104 -179.5(5) .
C123 C121 C122 O104 -3.0(8) .
C120 C121 C122 C117 1.8(8) .
C123 C121 C122 C117 178.4(5) .
O103 C117 C122 O104 -1.2(7) .
C118 C117 C122 O104 177.3(5) .
O103 C117 C122 C121 177.4(5) .
C118 C117 C122 C121 -4.0(8) .
C124 N102 C123 C121 64.4(6) .
Ni4 N102 C123 C121 -68.9(5) .
C122 C121 C123 N102 61.4(7) .
C120 C121 C123 N102 -122.1(5) .
C123 N102 C124 C125 50.1(6) .
Ni4 N102 C124 C125 178.2(3) .
N102 C124 C125 C126 -122.7(6) .
N102 C124 C125 C130 55.5(7) .
C130 C125 C126 C127 1.4(9) .
C124 C125 C126 C127 179.7(5) .
C125 C126 C127 C128 -1.6(9) .
C126 C127 C128 C129 1.0(10) .
C127 C128 C129 C130 -0.3(10) .
C128 C129 C130 C125 0.1(10) .
C126 C125 C130 C129 -0.7(9) .
C124 C125 C130 C129 -179.0(6) .
